data_4314613
loop_
_publ_author_name
'Olga A. Egorova'
'Olga G. Tsay'
'Snehadrinarayan Khatua'
'Bhupal Meka'
'Nilkamal Maiti'
'Min-Kyu Kim'
'Seong Jung Kwon'
'Jung Oh Huh'
'Daniela Bucella'
'Sa-Ouk Kang'
'Juhyoun Kwak'
'David G. Churchill'

_publ_section_title
;
 Synthetic, Cyclic Voltammetric, Structural, EPR, and UV-Vis Spectroscopic
 Studies of Thienyl-Containing meso-A2B-cor(CrV=O) Systems: Consideration
 of Three Interrelated Molecular Detection Modalities
;
_journal_name_full 'Inorganic Chemistry'
_journal_page_first 502
_journal_page_last 512
_journal_paper_doi 10.1021/ic9021432
_journal_volume 49
_journal_year 2010
_chemical_formula_sum 'C35 H11 Cu F10 N4 S'
_chemical_formula_weight 773.08
_chemical_name_systematic
;
 ?
;
_space_group_IT_number 14
_symmetry_cell_setting monoclinic
_symmetry_space_group_name_Hall '-P 2yn'
_symmetry_space_group_name_H-M 'P 1 21/n 1'
_atom_sites_solution_hydrogens geom
_atom_sites_solution_primary direct
_atom_sites_solution_secondary difmap
_audit_creation_method SHELXL-97
_cell_angle_alpha 90.00
_cell_angle_beta 100.179(5)
_cell_angle_gamma 90.00
_cell_formula_units_Z 4
_cell_length_a 14.9807(11)
_cell_length_b 10.7772(7)
_cell_length_c 18.7525(13)
_cell_measurement_reflns_used 2986
_cell_measurement_temperature 293(2)
_cell_measurement_theta_max 20.49
_cell_measurement_theta_min 1.61
_cell_volume 2979.9(4)
_computing_cell_refinement 'Bruker APEX II'
_computing_data_collection 'Bruker APEX II'
_computing_data_reduction 'Bruker APEX II'
_computing_molecular_graphics ORTEP3
_computing_publication_material 'Bruker SHELXTL'
_computing_structure_refinement 'SHELXL-97 (Sheldrick, 1997)'
_computing_structure_solution 'SHELXS-97 (Sheldrick, 1990)'
_diffrn_ambient_temperature 293(2)
_diffrn_measured_fraction_theta_full 0.999
_diffrn_measured_fraction_theta_max 0.999
_diffrn_measurement_device_type 'CCD area detector'
_diffrn_measurement_method 'phi and omega scans'
_diffrn_radiation_monochromator graphite
_diffrn_radiation_source 'fine-focus sealed tube'
_diffrn_radiation_type MoK\a
_diffrn_radiation_wavelength 0.71073
_diffrn_reflns_av_R_equivalents 0.0808
_diffrn_reflns_av_sigmaI/netI 0.0705
_diffrn_reflns_limit_h_max 14
_diffrn_reflns_limit_h_min -14
_diffrn_reflns_limit_k_max 10
_diffrn_reflns_limit_k_min -10
_diffrn_reflns_limit_l_max 18
_diffrn_reflns_limit_l_min -18
_diffrn_reflns_number 13394
_diffrn_reflns_theta_full 20.49
_diffrn_reflns_theta_max 20.49
_diffrn_reflns_theta_min 1.61
_exptl_absorpt_coefficient_mu 0.901
_exptl_absorpt_correction_T_max 0.9153
_exptl_absorpt_correction_T_min 0.8403
_exptl_absorpt_correction_type empirical
_exptl_absorpt_process_details SADABS
_exptl_crystal_colour black
_exptl_crystal_density_diffrn 1.723
_exptl_crystal_density_method 'not measured'
_exptl_crystal_description rectangle
_exptl_crystal_F_000 1536
_exptl_crystal_size_max 0.20
_exptl_crystal_size_mid 0.10
_exptl_crystal_size_min 0.10
_refine_diff_density_max 0.657
_refine_diff_density_min -0.422
_refine_diff_density_rms 0.111
_refine_ls_extinction_method none
_refine_ls_goodness_of_fit_ref 1.071
_refine_ls_hydrogen_treatment constr
_refine_ls_matrix_type full
_refine_ls_number_parameters 455
_refine_ls_number_reflns 2986
_refine_ls_number_restraints 0
_refine_ls_restrained_S_all 1.071
_refine_ls_R_factor_all 0.0970
_refine_ls_R_factor_gt 0.0502
_refine_ls_shift/su_max 0.000
_refine_ls_shift/su_mean 0.000
_refine_ls_structure_factor_coef Fsqd
_refine_ls_weighting_details 'calc w=1/[\s^2^(Fo^2^)+(0.0907P)^2^+2.2373P] where P=(Fo^2^+2Fc^2^)/3'
_refine_ls_weighting_scheme calc
_refine_ls_wR_factor_gt 0.1236
_refine_ls_wR_factor_ref 0.1622
_reflns_number_gt 1980
_reflns_number_total 2986
_reflns_threshold_expression >2sigma(I)
_cod_data_source_file ic9021432_si_003.cif
_cod_data_source_block chu22-01
_cod_depositor_comments
;
The following automatic conversions were performed:

'_symmetry_cell_setting' value 'Monoclinic' changed to 'monoclinic'
according to the built-in table from CIF Core dictionary named
'cif_core.dic' version 2.4.1 from
2010-06-29.

'_refine_ls_hydrogen_treatment' value 'Constr' changed
to 'constr' according to the built-in table from CIF Core dictionary
named 'cif_core.dic' version 2.4.1 from 2010-06-29.

Automatic conversion script
Id: cif_fix_values 1646 2011-03-28 12:23:43Z adriana 
;
_cod_database_code 4314613

loop_
_symmetry_equiv_pos_as_xyz
'x, y, z'
'-x+1/2, y+1/2, -z+1/2'
'-x, -y, -z'
'x-1/2, -y-1/2, z-1/2'

loop_
_atom_site_label
_atom_site_type_symbol
_atom_site_fract_x
_atom_site_fract_y
_atom_site_fract_z
_atom_site_U_iso_or_equiv
_atom_site_adp_type
_atom_site_occupancy
_atom_site_symmetry_multiplicity
_atom_site_calc_flag
_atom_site_refinement_flags
_atom_site_disorder_assembly
_atom_site_disorder_group
C1 C 0.5501(6) 0.1143(8) 0.5744(5) 0.039(2) Uani 1 1 d . . .
C2 C 0.6278(6) 0.0339(8) 0.5794(5) 0.047(3) Uani 1 1 d . . .
H2 H 0.6408 -0.0348 0.6094 0.056 Uiso 1 1 calc R . .
C3 C 0.6788(6) 0.0788(8) 0.5312(5) 0.041(2) Uani 1 1 d . . .
H3 H 0.7335 0.0462 0.5227 0.049 Uiso 1 1 calc R . .
C4 C 0.6323(6) 0.1866(8) 0.4955(5) 0.035(2) Uani 1 1 d . . .
C5 C 0.5875(5) 0.3499(8) 0.4045(5) 0.034(2) Uani 1 1 d . . .
C6 C 0.6064(6) 0.4465(8) 0.3580(5) 0.045(2) Uani 1 1 d . . .
H6 H 0.6614 0.4602 0.3428 0.055 Uiso 1 1 calc R . .
C7 C 0.5309(6) 0.5147(8) 0.3399(4) 0.042(2) Uani 1 1 d . . .
H7 H 0.5250 0.5843 0.3102 0.050 Uiso 1 1 calc R . .
C8 C 0.4612(6) 0.4631(7) 0.3735(4) 0.031(2) Uani 1 1 d . . .
C9 C 0.3708(5) 0.5009(7) 0.3678(4) 0.029(2) Uani 1 1 d . . .
C10 C 0.3107(5) 0.4563(7) 0.4125(4) 0.030(2) Uani 1 1 d . . .
C11 C 0.2149(6) 0.4731(7) 0.4024(4) 0.036(2) Uani 1 1 d . . .
H11 H 0.1806 0.5201 0.3660 0.043 Uiso 1 1 calc R . .
C12 C 0.1824(6) 0.4106(8) 0.4536(5) 0.037(2) Uani 1 1 d . . .
H12 H 0.1220 0.4069 0.4591 0.044 Uiso 1 1 calc R . .
C13 C 0.2568(5) 0.3500(7) 0.4988(4) 0.031(2) Uani 1 1 d . . .
C14 C 0.2533(5) 0.2670(7) 0.5577(5) 0.032(2) Uani 1 1 d . . .
C15 C 0.3242(6) 0.1915(7) 0.5879(5) 0.033(2) Uani 1 1 d . . .
C16 C 0.3394(6) 0.1095(8) 0.6492(5) 0.046(2) Uani 1 1 d . . .
H16 H 0.2976 0.0913 0.6790 0.055 Uiso 1 1 calc R . .
C17 C 0.4257(6) 0.0623(8) 0.6567(5) 0.045(2) Uani 1 1 d . . .
H17 H 0.4530 0.0068 0.6919 0.054 Uiso 1 1 calc R . .
C18 C 0.4654(6) 0.1158(7) 0.5994(5) 0.037(2) Uani 1 1 d . . .
C19 C 0.6486(5) 0.2590(8) 0.4382(5) 0.035(2) Uani 1 1 d . . .
C20 C 0.7350(6) 0.2411(7) 0.4082(5) 0.033(2) Uani 1 1 d . . .
C21 C 0.7331(6) 0.2075(8) 0.3377(5) 0.040(2) Uani 1 1 d . . .
C22 C 0.8106(7) 0.1936(8) 0.3078(5) 0.043(2) Uani 1 1 d . . .
C23 C 0.8925(7) 0.2175(8) 0.3486(6) 0.045(2) Uani 1 1 d . . .
C24 C 0.8985(6) 0.2484(8) 0.4197(6) 0.048(3) Uani 1 1 d . . .
C25 C 0.8198(6) 0.2578(7) 0.4490(5) 0.039(2) Uani 1 1 d . . .
C26 C 0.1663(5) 0.2606(8) 0.5858(5) 0.036(2) Uani 1 1 d . . .
C27 C 0.1283(6) 0.3593(9) 0.6135(5) 0.040(2) Uani 1 1 d . . .
C28 C 0.0500(7) 0.3544(10) 0.6411(5) 0.048(3) Uani 1 1 d . . .
C29 C 0.0062(6) 0.2429(12) 0.6410(6) 0.058(3) Uani 1 1 d . . .
C30 C 0.0393(7) 0.1402(11) 0.6126(6) 0.062(3) Uani 1 1 d . . .
C31 C 0.1194(6) 0.1498(9) 0.5854(5) 0.049(3) Uani 1 1 d . . .
C32 C 0.3358(5) 0.5902(7) 0.3094(5) 0.032(2) Uani 1 1 d . . .
C33 C 0.3477(5) 0.5821(8) 0.2366(5) 0.043(2) Uani 1 1 d . . .
H33 H 0.3793 0.5177 0.2192 0.051 Uiso 1 1 calc R . .
C34 C 0.3055(4) 0.6849(5) 0.1902(4) 0.0092(16) Uiso 1 1 d . . .
H34 H 0.3045 0.6949 0.1408 0.011 Uiso 1 1 calc R . .
C35 C 0.2887(6) 0.6965(8) 0.3200(5) 0.044(2) Uani 1 1 d . . .
H35 H 0.2745 0.7189 0.3646 0.053 Uiso 1 1 calc R . .
N1 N 0.5569(4) 0.2074(6) 0.5265(4) 0.0361(18) Uani 1 1 d . . .
N2 N 0.4975(4) 0.3595(6) 0.4134(4) 0.0344(18) Uani 1 1 d . . .
N3 N 0.3365(4) 0.3820(6) 0.4730(4) 0.0309(17) Uani 1 1 d . . .
N4 N 0.4038(4) 0.1881(6) 0.5573(4) 0.0344(18) Uani 1 1 d . . .
Cu1 Cu 0.44730(6) 0.29068(9) 0.49045(5) 0.0339(4) Uani 1 1 d . . .
F1 F 0.6530(3) 0.1871(5) 0.2931(3) 0.0568(15) Uani 1 1 d . . .
F2 F 0.8034(4) 0.1571(5) 0.2383(3) 0.0709(17) Uani 1 1 d . . .
F3 F 0.8299(3) 0.2873(5) 0.5199(3) 0.0579(15) Uani 1 1 d . . .
F4 F 0.9683(4) 0.2077(5) 0.3199(3) 0.0773(18) Uani 1 1 d . . .
F5 F 0.9786(4) 0.2712(6) 0.4618(3) 0.0774(18) Uani 1 1 d . . .
F6 F 0.1695(3) 0.4713(5) 0.6169(3) 0.0613(15) Uani 1 1 d . . .
F7 F 0.0155(4) 0.4553(6) 0.6677(3) 0.0783(19) Uani 1 1 d . . .
F8 F -0.0711(4) 0.2330(6) 0.6685(3) 0.092(2) Uani 1 1 d . . .
F9 F -0.0045(4) 0.0300(6) 0.6098(4) 0.108(3) Uani 1 1 d . . .
F10 F 0.1481(4) 0.0462(5) 0.5555(3) 0.0761(18) Uani 1 1 d . . .
S1 S 0.2597(3) 0.7806(3) 0.24530(19) 0.0950(11) Uani 1 1 d . . .

loop_
_atom_site_aniso_label
_atom_site_aniso_U_11
_atom_site_aniso_U_22
_atom_site_aniso_U_33
_atom_site_aniso_U_23
_atom_site_aniso_U_13
_atom_site_aniso_U_12
C1 0.038(6) 0.044(6) 0.034(6) 0.001(5) 0.010(5) 0.002(5)
C2 0.046(6) 0.040(6) 0.051(7) 0.004(5) 0.002(5) 0.012(5)
C3 0.039(6) 0.044(6) 0.045(6) -0.004(5) 0.020(5) 0.007(5)
C4 0.031(6) 0.034(6) 0.039(6) -0.001(5) 0.005(5) 0.009(4)
C5 0.029(6) 0.034(5) 0.040(6) 0.004(5) 0.006(4) 0.001(5)
C6 0.034(6) 0.043(6) 0.061(7) 0.015(5) 0.013(5) 0.004(5)
C7 0.039(6) 0.042(5) 0.043(6) 0.015(5) 0.004(5) -0.004(5)
C8 0.038(6) 0.029(5) 0.028(5) 0.009(5) 0.013(4) 0.004(5)
C9 0.025(5) 0.028(5) 0.036(6) 0.009(4) 0.009(4) 0.002(4)
C10 0.031(6) 0.025(5) 0.032(6) -0.002(5) -0.003(4) 0.004(4)
C11 0.040(6) 0.036(5) 0.030(6) 0.006(5) 0.005(5) 0.009(5)
C12 0.028(5) 0.039(5) 0.045(6) -0.004(5) 0.010(5) -0.001(5)
C13 0.026(5) 0.030(5) 0.039(6) -0.011(5) 0.011(5) -0.006(4)
C14 0.033(6) 0.029(5) 0.037(6) 0.005(5) 0.018(4) -0.001(4)
C15 0.037(6) 0.023(5) 0.039(6) 0.004(5) 0.007(5) -0.008(4)
C16 0.049(7) 0.050(6) 0.045(6) 0.011(6) 0.021(5) 0.005(5)
C17 0.044(6) 0.049(6) 0.044(6) 0.021(5) 0.013(5) 0.013(5)
C18 0.033(6) 0.035(5) 0.042(6) 0.001(5) 0.006(5) 0.007(5)
C19 0.023(5) 0.040(6) 0.042(6) 0.001(5) 0.004(4) 0.003(4)
C20 0.029(6) 0.031(5) 0.038(6) 0.001(4) 0.005(5) 0.002(4)
C21 0.033(6) 0.047(6) 0.039(6) 0.000(5) 0.001(5) -0.003(5)
C22 0.059(8) 0.043(6) 0.030(6) -0.003(5) 0.018(6) 0.000(5)
C23 0.040(7) 0.048(6) 0.049(7) 0.001(6) 0.017(6) 0.001(5)
C24 0.023(6) 0.055(7) 0.062(8) 0.000(6) -0.002(6) -0.005(5)
C25 0.044(7) 0.042(6) 0.033(6) 0.000(5) 0.008(5) 0.010(5)
C26 0.032(6) 0.041(6) 0.036(6) 0.007(5) 0.012(4) -0.001(5)
C27 0.044(6) 0.039(6) 0.041(6) 0.001(5) 0.020(5) 0.007(5)
C28 0.049(7) 0.062(7) 0.034(6) 0.003(6) 0.010(5) 0.013(6)
C29 0.031(6) 0.097(10) 0.053(7) 0.026(7) 0.027(5) 0.020(7)
C30 0.038(7) 0.068(8) 0.085(9) 0.018(7) 0.026(6) -0.006(6)
C31 0.042(6) 0.044(6) 0.063(7) 0.009(6) 0.017(5) 0.006(6)
C32 0.030(5) 0.024(5) 0.041(6) 0.002(5) 0.007(4) 0.004(4)
C33 0.043(6) 0.045(6) 0.047(6) -0.012(5) 0.025(5) -0.008(4)
C35 0.057(6) 0.044(6) 0.032(5) 0.007(5) 0.003(5) 0.005(5)
N1 0.033(5) 0.042(4) 0.034(4) 0.011(4) 0.009(4) 0.008(4)
N2 0.027(5) 0.043(4) 0.037(4) 0.005(4) 0.016(3) 0.002(4)
N3 0.025(4) 0.030(4) 0.038(5) 0.004(4) 0.004(4) 0.007(3)
N4 0.026(4) 0.038(4) 0.040(4) 0.010(4) 0.010(4) 0.006(4)
Cu1 0.0305(7) 0.0360(7) 0.0369(7) 0.0068(6) 0.0104(5) 0.0041(5)
F1 0.046(4) 0.079(4) 0.042(3) -0.003(3) 0.001(3) -0.008(3)
F2 0.080(4) 0.093(4) 0.045(4) -0.006(3) 0.026(3) 0.012(3)
F3 0.044(3) 0.083(4) 0.044(4) -0.010(3) 0.003(3) -0.003(3)
F4 0.051(4) 0.109(5) 0.082(4) 0.015(4) 0.040(3) 0.020(3)
F5 0.035(4) 0.123(5) 0.073(4) -0.001(4) 0.005(3) -0.013(3)
F6 0.057(4) 0.046(3) 0.083(4) -0.015(3) 0.017(3) 0.003(3)
F7 0.062(4) 0.094(5) 0.084(5) -0.024(4) 0.027(3) 0.024(3)
F8 0.053(4) 0.137(6) 0.098(5) 0.037(4) 0.047(4) 0.020(4)
F9 0.077(5) 0.068(4) 0.193(8) 0.025(5) 0.062(5) -0.021(4)
F10 0.067(4) 0.042(3) 0.129(5) -0.008(4) 0.043(4) -0.010(3)
S1 0.109(3) 0.084(2) 0.093(3) 0.029(2) 0.021(2) 0.025(2)

loop_
_atom_type_symbol
_atom_type_description
_atom_type_scat_dispersion_real
_atom_type_scat_dispersion_imag
_atom_type_scat_source
C C 0.0033 0.0016 'International Tables Vol C Tables 4.2.6.8 and 6.1.1.4'
H H 0.0000 0.0000 'International Tables Vol C Tables 4.2.6.8 and 6.1.1.4'
N N 0.0061 0.0033 'International Tables Vol C Tables 4.2.6.8 and 6.1.1.4'
Cu Cu 0.3201 1.2651 'International Tables Vol C Tables 4.2.6.8 and 6.1.1.4'
F F 0.0171 0.0103 'International Tables Vol C Tables 4.2.6.8 and 6.1.1.4'
S S 0.1246 0.1234 'International Tables Vol C Tables 4.2.6.8 and 6.1.1.4'

loop_
_geom_angle_atom_site_label_1
_geom_angle_atom_site_label_2
_geom_angle_atom_site_label_3
_geom_angle
_geom_angle_site_symmetry_1
_geom_angle_site_symmetry_3
_geom_angle_publ_flag
N1 C1 C18 112.5(8) . . ?
N1 C1 C2 109.4(7) . . ?
C18 C1 C2 137.7(9) . . ?
C3 C2 C1 106.4(8) . . ?
C3 C2 H2 126.8 . . ?
C1 C2 H2 126.8 . . ?
C2 C3 C4 107.9(8) . . ?
C2 C3 H3 126.1 . . ?
C4 C3 H3 126.1 . . ?
N1 C4 C19 120.4(7) . . ?
N1 C4 C3 107.4(8) . . ?
C19 C4 C3 132.1(8) . . ?
N2 C5 C19 124.2(8) . . ?
N2 C5 C6 108.8(7) . . ?
C19 C5 C6 127.0(8) . . ?
C7 C6 C5 107.9(8) . . ?
C7 C6 H6 126.0 . . ?
C5 C6 H6 126.0 . . ?
C6 C7 C8 109.0(8) . . ?
C6 C7 H7 125.5 . . ?
C8 C7 H7 125.5 . . ?
N2 C8 C9 123.6(7) . . ?
N2 C8 C7 107.5(7) . . ?
C9 C8 C7 128.9(8) . . ?
C8 C9 C10 124.2(7) . . ?
C8 C9 C32 117.2(7) . . ?
C10 C9 C32 118.5(7) . . ?
N3 C10 C9 124.4(7) . . ?
N3 C10 C11 108.1(7) . . ?
C9 C10 C11 127.4(8) . . ?
C12 C11 C10 109.1(7) . . ?
C12 C11 H11 125.5 . . ?
C10 C11 H11 125.5 . . ?
C11 C12 C13 108.1(7) . . ?
C11 C12 H12 125.9 . . ?
C13 C12 H12 125.9 . . ?
N3 C13 C14 124.6(7) . . ?
N3 C13 C12 107.7(7) . . ?
C14 C13 C12 127.7(8) . . ?
C15 C14 C13 123.8(7) . . ?
C15 C14 C26 119.0(7) . . ?
C13 C14 C26 117.1(7) . . ?
C14 C15 N4 119.5(7) . . ?
C14 C15 C16 134.0(8) . . ?
N4 C15 C16 106.5(7) . . ?
C17 C16 C15 108.8(8) . . ?
C17 C16 H16 125.6 . . ?
C15 C16 H16 125.6 . . ?
C16 C17 C18 106.4(7) . . ?
C16 C17 H17 126.8 . . ?
C18 C17 H17 126.8 . . ?
N4 C18 C1 111.6(8) . . ?
N4 C18 C17 109.7(7) . . ?
C1 C18 C17 138.6(8) . . ?
C4 C19 C5 123.4(8) . . ?
C4 C19 C20 119.8(7) . . ?
C5 C19 C20 116.8(8) . . ?
C21 C20 C25 115.7(8) . . ?
C21 C20 C19 121.4(8) . . ?
C25 C20 C19 122.9(8) . . ?
F1 C21 C20 120.4(8) . . ?
F1 C21 C22 116.6(8) . . ?
C20 C21 C22 123.0(8) . . ?
F2 C22 C23 120.8(9) . . ?
F2 C22 C21 119.6(9) . . ?
C23 C22 C21 119.6(9) . . ?
F4 C23 C22 120.3(9) . . ?
F4 C23 C24 119.8(9) . . ?
C22 C23 C24 119.8(9) . . ?
F5 C24 C23 121.3(9) . . ?
F5 C24 C25 119.2(9) . . ?
C23 C24 C25 119.4(9) . . ?
F3 C25 C20 120.8(8) . . ?
F3 C25 C24 116.8(9) . . ?
C20 C25 C24 122.4(9) . . ?
C27 C26 C31 115.6(8) . . ?
C27 C26 C14 123.6(8) . . ?
C31 C26 C14 120.8(8) . . ?
F6 C27 C26 120.0(8) . . ?
F6 C27 C28 115.6(8) . . ?
C26 C27 C28 124.3(9) . . ?
F7 C28 C27 121.7(10) . . ?
F7 C28 C29 119.8(9) . . ?
C27 C28 C29 118.6(9) . . ?
F8 C29 C30 118.8(11) . . ?
F8 C29 C28 120.8(10) . . ?
C30 C29 C28 120.4(9) . . ?
F9 C30 C29 121.4(9) . . ?
F9 C30 C31 119.7(10) . . ?
C29 C30 C31 118.8(10) . . ?
F10 C31 C26 121.0(8) . . ?
F10 C31 C30 116.7(9) . . ?
C26 C31 C30 122.2(9) . . ?
C35 C32 C33 110.3(8) . . ?
C35 C32 C9 123.9(8) . . ?
C33 C32 C9 125.8(7) . . ?
C32 C33 C34 114.1(7) . . ?
C32 C33 H33 123.0 . . ?
C34 C33 H33 123.0 . . ?
C33 C34 S1 105.9(5) . . ?
C33 C34 H34 127.0 . . ?
S1 C34 H34 127.0 . . ?
C32 C35 S1 113.4(7) . . ?
C32 C35 H35 123.3 . . ?
S1 C35 H35 123.3 . . ?
C1 N1 C4 108.7(7) . . ?
C1 N1 Cu1 115.1(6) . . ?
C4 N1 Cu1 130.8(6) . . ?
C5 N2 C8 106.8(7) . . ?
C5 N2 Cu1 125.9(6) . . ?
C8 N2 Cu1 123.4(5) . . ?
C10 N3 C13 106.9(6) . . ?
C10 N3 Cu1 123.2(5) . . ?
C13 N3 Cu1 125.4(5) . . ?
C18 N4 C15 108.4(7) . . ?
C18 N4 Cu1 116.7(6) . . ?
C15 N4 Cu1 132.5(6) . . ?
N4 Cu1 N1 82.2(3) . . ?
N4 Cu1 N2 166.9(3) . . ?
N1 Cu1 N2 91.2(3) . . ?
N4 Cu1 N3 91.4(3) . . ?
N1 Cu1 N3 169.1(3) . . ?
N2 Cu1 N3 96.7(3) . . ?
C35 S1 C34 96.3(4) . . ?

loop_
_geom_bond_atom_site_label_1
_geom_bond_atom_site_label_2
_geom_bond_distance
_geom_bond_site_symmetry_2
_geom_bond_publ_flag
C1 N1 1.363(10) . ?
C1 C18 1.428(11) . ?
C1 C2 1.441(11) . ?
C2 C3 1.372(11) . ?
C2 H2 0.9300 . ?
C3 C4 1.455(11) . ?
C3 H3 0.9300 . ?
C4 N1 1.376(10) . ?
C4 C19 1.385(11) . ?
C5 N2 1.392(10) . ?
C5 C19 1.412(11) . ?
C5 C6 1.417(11) . ?
C6 C7 1.341(11) . ?
C6 H6 0.9300 . ?
C7 C8 1.425(11) . ?
C7 H7 0.9300 . ?
C8 N2 1.399(9) . ?
C8 C9 1.400(10) . ?
C9 C10 1.419(11) . ?
C9 C32 1.482(11) . ?
C10 N3 1.386(9) . ?
C10 C11 1.425(10) . ?
C11 C12 1.333(10) . ?
C11 H11 0.9300 . ?
C12 C13 1.432(11) . ?
C12 H12 0.9300 . ?
C13 N3 1.408(10) . ?
C13 C14 1.429(11) . ?
C14 C15 1.377(11) . ?
C14 C26 1.492(11) . ?
C15 N4 1.412(10) . ?
C15 C16 1.437(11) . ?
C16 C17 1.373(11) . ?
C16 H16 0.9300 . ?
C17 C18 1.437(11) . ?
C17 H17 0.9300 . ?
C18 N4 1.352(9) . ?
C19 C20 1.512(11) . ?
C20 C21 1.366(11) . ?
C20 C25 1.374(12) . ?
C21 F1 1.353(9) . ?
C21 C22 1.384(12) . ?
C22 F2 1.348(9) . ?
C22 C23 1.351(12) . ?
C23 F4 1.343(10) . ?
C23 C24 1.360(13) . ?
C24 F5 1.337(10) . ?
C24 C25 1.391(12) . ?
C25 F3 1.349(9) . ?
C26 C27 1.353(11) . ?
C26 C31 1.385(12) . ?
C27 F6 1.352(10) . ?
C27 C28 1.364(12) . ?
C28 F7 1.338(10) . ?
C28 C29 1.369(13) . ?
C29 F8 1.352(10) . ?
C29 C30 1.360(13) . ?
C30 F9 1.353(11) . ?
C30 C31 1.388(12) . ?
C31 F10 1.353(10) . ?
C32 C35 1.378(11) . ?
C32 C33 1.412(11) . ?
C33 C34 1.480(10) . ?
C33 H33 0.9300 . ?
C34 S1 1.689(7) . ?
C34 H34 0.9300 . ?
C35 S1 1.660(9) . ?
C35 H35 0.9300 . ?
N1 Cu1 1.888(6) . ?
N2 Cu1 1.894(6) . ?
N3 Cu1 1.907(6) . ?
N4 Cu1 1.873(6) . ?

loop_
_geom_torsion_atom_site_label_1
_geom_torsion_atom_site_label_2
_geom_torsion_atom_site_label_3
_geom_torsion_atom_site_label_4
_geom_torsion
_geom_torsion_site_symmetry_1
_geom_torsion_site_symmetry_2
_geom_torsion_site_symmetry_3
_geom_torsion_site_symmetry_4
_geom_torsion_publ_flag
N1 C1 C2 C3 -2.4(9) . . . . ?
C18 C1 C2 C3 169.3(10) . . . . ?
C1 C2 C3 C4 -0.6(9) . . . . ?
C2 C3 C4 N1 3.3(9) . . . . ?
C2 C3 C4 C19 -172.8(9) . . . . ?
N2 C5 C6 C7 1.0(10) . . . . ?
C19 C5 C6 C7 -177.8(8) . . . . ?
C5 C6 C7 C8 -0.6(10) . . . . ?
C6 C7 C8 N2 0.0(10) . . . . ?
C6 C7 C8 C9 -177.5(8) . . . . ?
N2 C8 C9 C10 13.5(13) . . . . ?
C7 C8 C9 C10 -169.3(8) . . . . ?
N2 C8 C9 C32 -164.3(7) . . . . ?
C7 C8 C9 C32 12.9(13) . . . . ?
C8 C9 C10 N3 8.5(12) . . . . ?
C32 C9 C10 N3 -173.7(7) . . . . ?
C8 C9 C10 C11 -168.2(8) . . . . ?
C32 C9 C10 C11 9.6(12) . . . . ?
N3 C10 C11 C12 -0.9(9) . . . . ?
C9 C10 C11 C12 176.2(8) . . . . ?
C10 C11 C12 C13 -0.3(9) . . . . ?
C11 C12 C13 N3 1.4(9) . . . . ?
C11 C12 C13 C14 -175.9(8) . . . . ?
N3 C13 C14 C15 -12.1(12) . . . . ?
C12 C13 C14 C15 164.9(8) . . . . ?
N3 C13 C14 C26 169.8(7) . . . . ?
C12 C13 C14 C26 -13.3(12) . . . . ?
C13 C14 C15 N4 -4.1(12) . . . . ?
C26 C14 C15 N4 174.0(7) . . . . ?
C13 C14 C15 C16 174.4(8) . . . . ?
C26 C14 C15 C16 -7.5(14) . . . . ?
C14 C15 C16 C17 -176.5(9) . . . . ?
N4 C15 C16 C17 2.1(9) . . . . ?
C15 C16 C17 C18 0.2(10) . . . . ?
N1 C1 C18 N4 15.2(10) . . . . ?
C2 C1 C18 N4 -156.2(10) . . . . ?
N1 C1 C18 C17 -165.0(10) . . . . ?
C2 C1 C18 C17 23.6(19) . . . . ?
C16 C17 C18 N4 -2.6(10) . . . . ?
C16 C17 C18 C1 177.6(10) . . . . ?
N1 C4 C19 C5 -5.2(12) . . . . ?
C3 C4 C19 C5 170.6(8) . . . . ?
N1 C4 C19 C20 175.7(7) . . . . ?
C3 C4 C19 C20 -8.6(14) . . . . ?
N2 C5 C19 C4 -14.5(13) . . . . ?
C6 C5 C19 C4 164.2(8) . . . . ?
N2 C5 C19 C20 164.7(8) . . . . ?
C6 C5 C19 C20 -16.6(12) . . . . ?
C4 C19 C20 C21 119.6(9) . . . . ?
C5 C19 C20 C21 -59.6(11) . . . . ?
C4 C19 C20 C25 -60.7(11) . . . . ?
C5 C19 C20 C25 120.1(9) . . . . ?
C25 C20 C21 F1 179.0(7) . . . . ?
C19 C20 C21 F1 -1.3(12) . . . . ?
C25 C20 C21 C22 -1.5(13) . . . . ?
C19 C20 C21 C22 178.2(8) . . . . ?
F1 C21 C22 F2 -2.2(12) . . . . ?
C20 C21 C22 F2 178.3(8) . . . . ?
F1 C21 C22 C23 177.4(8) . . . . ?
C20 C21 C22 C23 -2.1(14) . . . . ?
F2 C22 C23 F4 1.4(13) . . . . ?
C21 C22 C23 F4 -178.2(8) . . . . ?
F2 C22 C23 C24 -176.8(8) . . . . ?
C21 C22 C23 C24 3.5(14) . . . . ?
F4 C23 C24 F5 1.0(14) . . . . ?
C22 C23 C24 F5 179.2(8) . . . . ?
F4 C23 C24 C25 -179.7(8) . . . . ?
C22 C23 C24 C25 -1.4(14) . . . . ?
C21 C20 C25 F3 -177.9(7) . . . . ?
C19 C20 C25 F3 2.4(12) . . . . ?
C21 C20 C25 C24 3.7(12) . . . . ?
C19 C20 C25 C24 -176.0(8) . . . . ?
F5 C24 C25 F3 -1.4(12) . . . . ?
C23 C24 C25 F3 179.2(8) . . . . ?
F5 C24 C25 C20 177.0(8) . . . . ?
C23 C24 C25 C20 -2.4(14) . . . . ?
C15 C14 C26 C27 121.8(9) . . . . ?
C13 C14 C26 C27 -59.9(11) . . . . ?
C15 C14 C26 C31 -57.6(12) . . . . ?
C13 C14 C26 C31 120.7(9) . . . . ?
C31 C26 C27 F6 179.3(8) . . . . ?
C14 C26 C27 F6 -0.1(13) . . . . ?
C31 C26 C27 C28 1.2(14) . . . . ?
C14 C26 C27 C28 -178.2(9) . . . . ?
F6 C27 C28 F7 1.9(13) . . . . ?
C26 C27 C28 F7 -179.9(8) . . . . ?
F6 C27 C28 C29 -178.4(8) . . . . ?
C26 C27 C28 C29 -0.1(15) . . . . ?
F7 C28 C29 F8 -1.0(14) . . . . ?
C27 C28 C29 F8 179.3(8) . . . . ?
F7 C28 C29 C30 178.4(9) . . . . ?
C27 C28 C29 C30 -1.3(15) . . . . ?
F8 C29 C30 F9 1.6(16) . . . . ?
C28 C29 C30 F9 -177.8(9) . . . . ?
F8 C29 C30 C31 -179.0(9) . . . . ?
C28 C29 C30 C31 1.5(16) . . . . ?
C27 C26 C31 F10 176.5(8) . . . . ?
C14 C26 C31 F10 -4.1(13) . . . . ?
C27 C26 C31 C30 -0.9(14) . . . . ?
C14 C26 C31 C30 178.6(9) . . . . ?
F9 C30 C31 F10 1.5(15) . . . . ?
C29 C30 C31 F10 -177.9(9) . . . . ?
F9 C30 C31 C26 179.0(9) . . . . ?
C29 C30 C31 C26 -0.4(16) . . . . ?
C8 C9 C32 C35 -131.5(9) . . . . ?
C10 C9 C32 C35 50.5(11) . . . . ?
C8 C9 C32 C33 46.3(11) . . . . ?
C10 C9 C32 C33 -131.6(8) . . . . ?
C35 C32 C33 C34 -1.7(9) . . . . ?
C9 C32 C33 C34 -179.8(7) . . . . ?
C32 C33 C34 S1 1.9(8) . . . . ?
C33 C32 C35 S1 0.6(9) . . . . ?
C9 C32 C35 S1 178.7(6) . . . . ?
C18 C1 N1 C4 -169.4(7) . . . . ?
C2 C1 N1 C4 4.5(9) . . . . ?
C18 C1 N1 Cu1 -12.5(9) . . . . ?
C2 C1 N1 Cu1 161.4(6) . . . . ?
C19 C4 N1 C1 171.9(7) . . . . ?
C3 C4 N1 C1 -4.8(9) . . . . ?
C19 C4 N1 Cu1 19.8(12) . . . . ?
C3 C4 N1 Cu1 -156.8(6) . . . . ?
C19 C5 N2 C8 177.9(7) . . . . ?
C6 C5 N2 C8 -1.0(9) . . . . ?
C19 C5 N2 Cu1 19.7(12) . . . . ?
C6 C5 N2 Cu1 -159.2(6) . . . . ?
C9 C8 N2 C5 178.3(7) . . . . ?
C7 C8 N2 C5 0.6(9) . . . . ?
C9 C8 N2 Cu1 -22.8(11) . . . . ?
C7 C8 N2 Cu1 159.5(5) . . . . ?
C9 C10 N3 C13 -175.5(7) . . . . ?
C11 C10 N3 C13 1.7(8) . . . . ?
C9 C10 N3 Cu1 -18.1(10) . . . . ?
C11 C10 N3 Cu1 159.1(5) . . . . ?
C14 C13 N3 C10 175.5(7) . . . . ?
C12 C13 N3 C10 -1.9(8) . . . . ?
C14 C13 N3 Cu1 18.7(11) . . . . ?
C12 C13 N3 Cu1 -158.7(5) . . . . ?
C1 C18 N4 C15 -176.2(7) . . . . ?
C17 C18 N4 C15 3.9(9) . . . . ?
C1 C18 N4 Cu1 -11.6(9) . . . . ?
C17 C18 N4 Cu1 168.5(5) . . . . ?
C14 C15 N4 C18 175.2(7) . . . . ?
C16 C15 N4 C18 -3.7(9) . . . . ?
C14 C15 N4 Cu1 13.9(11) . . . . ?
C16 C15 N4 Cu1 -165.0(6) . . . . ?
C18 N4 Cu1 N1 4.0(6) . . . . ?
C15 N4 Cu1 N1 164.1(8) . . . . ?
C18 N4 Cu1 N2 64.3(15) . . . . ?
C15 N4 Cu1 N2 -135.6(11) . . . . ?
C18 N4 Cu1 N3 -167.2(6) . . . . ?
C15 N4 Cu1 N3 -7.1(7) . . . . ?
C1 N1 Cu1 N4 5.0(6) . . . . ?
C4 N1 Cu1 N4 155.7(8) . . . . ?
C1 N1 Cu1 N2 -163.6(6) . . . . ?
C4 N1 Cu1 N2 -12.9(7) . . . . ?
C1 N1 Cu1 N3 59.3(17) . . . . ?
C4 N1 Cu1 N3 -150.0(13) . . . . ?
C5 N2 Cu1 N4 -65.9(15) . . . . ?
C8 N2 Cu1 N4 139.3(11) . . . . ?
C5 N2 Cu1 N1 -6.4(7) . . . . ?
C8 N2 Cu1 N1 -161.2(6) . . . . ?
C5 N2 Cu1 N3 166.1(7) . . . . ?
C8 N2 Cu1 N3 11.3(6) . . . . ?
C10 N3 Cu1 N4 -161.9(6) . . . . ?
C13 N3 Cu1 N4 -8.7(6) . . . . ?
C10 N3 Cu1 N1 144.5(14) . . . . ?
C13 N3 Cu1 N1 -62.3(17) . . . . ?
C10 N3 Cu1 N2 7.8(6) . . . . ?
C13 N3 Cu1 N2 161.0(6) . . . . ?
C32 C35 S1 C34 0.5(7) . . . . ?
C33 C34 S1 C35 -1.3(6) . . . . ?
